data_4065840
loop_
_publ_author_name
'Bonello, Owen'
'Jones, Cameron'
'Stasch, Andreas'
'Woodul, William D.'

_publ_section_title
;
 Group 2 and 12 Metal Gallyl Complexes Containing Unsupported Ga&#x2212;M
 Covalent Bonds (M = Mg, Ca, Sr, Ba, Zn, Cd)&#x2020;
;
_journal_issue 21
_journal_name_full Organometallics
_journal_page_first 4914
_journal_paper_doi 10.1021/om1001606
_journal_volume 29
_journal_year 2010
_chemical_formula_sum 'C32 H52 Br Ga N4 Zn'
_chemical_formula_weight 707.78
_chemical_name_systematic
; 
 ? 
;
_space_group_IT_number 14
_symmetry_cell_setting monoclinic
_symmetry_space_group_name_Hall '-P 2ybc'
_symmetry_space_group_name_H-M 'P 1 21/c 1'
_atom_sites_solution_hydrogens geom
_atom_sites_solution_primary direct
_atom_sites_solution_secondary difmap
_audit_creation_method SHELXL-97
_cell_angle_alpha 90.00
_cell_angle_beta 92.83(3)
_cell_angle_gamma 90.00
_cell_formula_units_Z 4
_cell_length_a 12.837(3)
_cell_length_b 13.316(3)
_cell_length_c 20.512(4)
_cell_measurement_temperature 123(2)
_cell_volume 3502.0(13)
_computing_structure_refinement 'SHELXL-97 (Sheldrick, 1997)'
_computing_structure_solution 'SHELXS-97 (Sheldrick, 1990)'
_diffrn_ambient_temperature 123(2)
_diffrn_measured_fraction_theta_full 0.998
_diffrn_measured_fraction_theta_max 0.998
_diffrn_measurement_device_type 'Nonius Kappa ccd'
_diffrn_radiation_monochromator graphite
_diffrn_radiation_source 'fine-focus sealed tube'
_diffrn_radiation_type MoK\a
_diffrn_radiation_wavelength 0.71073
_diffrn_reflns_av_R_equivalents 0.0363
_diffrn_reflns_av_sigmaI/netI 0.0510
_diffrn_reflns_limit_h_max 16
_diffrn_reflns_limit_h_min -16
_diffrn_reflns_limit_k_max 17
_diffrn_reflns_limit_k_min -17
_diffrn_reflns_limit_l_max 26
_diffrn_reflns_limit_l_min -26
_diffrn_reflns_number 14440
_diffrn_reflns_theta_full 27.00
_diffrn_reflns_theta_max 27.00
_diffrn_reflns_theta_min 2.92
_exptl_absorpt_coefficient_mu 2.620
_exptl_absorpt_correction_T_max 0.5964
_exptl_absorpt_correction_T_min 0.4608
_exptl_absorpt_correction_type multi-scan
_exptl_absorpt_process_details 'Sortav (Blessing, 1995)'
_exptl_crystal_colour yellow
_exptl_crystal_density_diffrn 1.342
_exptl_crystal_density_method 'not measured'
_exptl_crystal_description block
_exptl_crystal_F_000 1472
_exptl_crystal_size_max 0.35
_exptl_crystal_size_mid 0.25
_exptl_crystal_size_min 0.22
_refine_diff_density_max 0.931
_refine_diff_density_min -0.742
_refine_diff_density_rms 0.077
_refine_ls_extinction_method none
_refine_ls_goodness_of_fit_ref 1.026
_refine_ls_hydrogen_treatment constr
_refine_ls_matrix_type full
_refine_ls_number_parameters 364
_refine_ls_number_reflns 7632
_refine_ls_number_restraints 0
_refine_ls_restrained_S_all 1.026
_refine_ls_R_factor_all 0.0741
_refine_ls_R_factor_gt 0.0418
_refine_ls_shift/su_max 0.001
_refine_ls_shift/su_mean 0.000
_refine_ls_structure_factor_coef Fsqd
_refine_ls_weighting_details 'calc w=1/[\s^2^(Fo^2^)+(0.0417P)^2^+3.3087P] where P=(Fo^2^+2Fc^2^)/3'
_refine_ls_weighting_scheme calc
_refine_ls_wR_factor_gt 0.0906
_refine_ls_wR_factor_ref 0.1012
_reflns_number_gt 5325
_reflns_number_total 7632
_reflns_threshold_expression >2sigma(I)
_cod_data_source_file om1001606_si_002.cif
_cod_data_source_block compound12
_cod_original_cell_volume 3502.2(12)
_cod_original_sg_symbol_H-M P2(1)/c
_cod_database_code 4065840

loop_
_symmetry_equiv_pos_as_xyz
'x, y, z'
'-x, y+1/2, -z+1/2'
'-x, -y, -z'
'x, -y-1/2, z-1/2'

loop_
_atom_site_label
_atom_site_type_symbol
_atom_site_fract_x
_atom_site_fract_y
_atom_site_fract_z
_atom_site_U_iso_or_equiv
_atom_site_adp_type
_atom_site_occupancy
_atom_site_symmetry_multiplicity
_atom_site_calc_flag
_atom_site_refinement_flags
Br1 Br 0.35404(4) 0.27448(3) 0.31195(2) 0.05863(14) Uani 1 1 d .
Ga1 Ga 0.23698(3) 0.42137(3) 0.146924(15) 0.02543(10) Uani 1 1 d .
Zn1 Zn 0.31984(3) 0.42445(3) 0.253449(16) 0.02601(10) Uani 1 1 d .
N1 N 0.25180(18) 0.34437(19) 0.07117(11) 0.0220(5) Uani 1 1 d .
C1 C 0.1888(2) 0.3833(3) 0.01935(14) 0.0255(7) Uani 1 1 d .
H1 H 0.1867 0.3542 -0.0230 0.031 Uiso 1 1 calc R
N2 N 0.14147(19) 0.4999(2) 0.09725(12) 0.0254(6) Uani 1 1 d .
C2 C 0.1318(2) 0.4639(3) 0.03310(14) 0.0272(7) Uani 1 1 d .
H2 H 0.0870 0.4951 0.0009 0.033 Uiso 1 1 calc R
N3 N 0.2633(2) 0.5272(2) 0.32400(13) 0.0370(7) Uani 1 1 d .
C3 C 0.3009(2) 0.2507(2) 0.06130(13) 0.0223(7) Uani 1 1 d .
N4 N 0.4616(2) 0.5093(3) 0.26152(14) 0.0447(8) Uani 1 1 d .
C4 C 0.2477(2) 0.1620(2) 0.07164(14) 0.0242(7) Uani 1 1 d .
C5 C 0.2965(2) 0.0702(2) 0.05994(15) 0.0292(7) Uani 1 1 d .
H5 H 0.2599 0.0093 0.0665 0.035 Uiso 1 1 calc R
C6 C 0.3948(3) 0.0670(3) 0.03945(14) 0.0292(7) Uani 1 1 d .
H6 H 0.4264 0.0041 0.0314 0.035 Uiso 1 1 calc R
C7 C 0.4500(2) 0.1553(3) 0.03001(15) 0.0308(8) Uani 1 1 d .
H7 H 0.5191 0.1522 0.0156 0.037 Uiso 1 1 calc R
C8 C 0.4049(2) 0.2481(2) 0.04143(14) 0.0244(7) Uani 1 1 d .
C9 C 0.1358(2) 0.1615(3) 0.09410(16) 0.0303(7) Uani 1 1 d .
H9 H 0.1075 0.2311 0.0887 0.036 Uiso 1 1 calc R
C10 C 0.1366(3) 0.1355(4) 0.16646(18) 0.0561(12) Uani 1 1 d .
H10A H 0.1582 0.0655 0.1728 0.084 Uiso 1 1 calc R
H10B H 0.0664 0.1447 0.1823 0.084 Uiso 1 1 calc R
H10C H 0.1856 0.1797 0.1908 0.084 Uiso 1 1 calc R
C11 C 0.0644(3) 0.0914(3) 0.0542(2) 0.0557(12) Uani 1 1 d .
H11A H 0.0698 0.1060 0.0076 0.084 Uiso 1 1 calc R
H11B H -0.0078 0.1013 0.0663 0.084 Uiso 1 1 calc R
H11C H 0.0851 0.0216 0.0628 0.084 Uiso 1 1 calc R
C12 C 0.4651(2) 0.3440(3) 0.03114(15) 0.0284(7) Uani 1 1 d .
H12 H 0.4243 0.4004 0.0495 0.034 Uiso 1 1 calc R
C13 C 0.5724(3) 0.3435(3) 0.0666(2) 0.0567(12) Uani 1 1 d .
H13A H 0.5652 0.3260 0.1126 0.085 Uiso 1 1 calc R
H13B H 0.6040 0.4102 0.0637 0.085 Uiso 1 1 calc R
H13C H 0.6170 0.2939 0.0463 0.085 Uiso 1 1 calc R
C14 C 0.4754(4) 0.3653(3) -0.04150(18) 0.0595(12) Uani 1 1 d .
H14A H 0.5123 0.3096 -0.0614 0.089 Uiso 1 1 calc R
H14B H 0.5148 0.4277 -0.0467 0.089 Uiso 1 1 calc R
H14C H 0.4058 0.3724 -0.0629 0.089 Uiso 1 1 calc R
C15 C 0.0712(2) 0.5765(3) 0.11662(14) 0.0266(7) Uani 1 1 d .
C16 C -0.0247(2) 0.5485(3) 0.14261(14) 0.0277(7) Uani 1 1 d .
C17 C -0.0899(3) 0.6239(3) 0.16242(16) 0.0359(8) Uani 1 1 d .
H17 H -0.1546 0.6065 0.1798 0.043 Uiso 1 1 calc R
C18 C -0.0634(3) 0.7237(3) 0.15759(17) 0.0392(9) Uani 1 1 d .
H18 H -0.1092 0.7741 0.1722 0.047 Uiso 1 1 calc R
C19 C 0.0294(3) 0.7505(3) 0.13157(17) 0.0393(9) Uani 1 1 d .
H19 H 0.0468 0.8195 0.1279 0.047 Uiso 1 1 calc R
C20 C 0.0982(3) 0.6777(3) 0.11044(16) 0.0332(8) Uani 1 1 d .
C21 C -0.0556(2) 0.4389(3) 0.14894(15) 0.0316(8) Uani 1 1 d .
H21 H -0.0163 0.3998 0.1165 0.038 Uiso 1 1 calc R
C22 C -0.0252(3) 0.3977(3) 0.21656(17) 0.0446(9) Uani 1 1 d .
H22A H 0.0504 0.4035 0.2247 0.067 Uiso 1 1 calc R
H22B H -0.0457 0.3270 0.2189 0.067 Uiso 1 1 calc R
H22C H -0.0608 0.4362 0.2496 0.067 Uiso 1 1 calc R
C23 C -0.1729(3) 0.4199(3) 0.13410(18) 0.0441(9) Uani 1 1 d .
H23A H -0.2129 0.4487 0.1690 0.066 Uiso 1 1 calc R
H23B H -0.1858 0.3475 0.1314 0.066 Uiso 1 1 calc R
H23C H -0.1945 0.4515 0.0924 0.066 Uiso 1 1 calc R
C24 C 0.1979(3) 0.7114(3) 0.07969(19) 0.0430(9) Uani 1 1 d .
H24 H 0.2374 0.6497 0.0681 0.052 Uiso 1 1 calc R
C25 C 0.1729(4) 0.7693(4) 0.01680(19) 0.0571(11) Uani 1 1 d .
H25A H 0.1363 0.8316 0.0268 0.086 Uiso 1 1 calc R
H25B H 0.1285 0.7281 -0.0128 0.086 Uiso 1 1 calc R
H25C H 0.2379 0.7854 -0.0041 0.086 Uiso 1 1 calc R
C26 C 0.2682(3) 0.7730(4) 0.1267(2) 0.0631(12) Uani 1 1 d .
H26A H 0.2337 0.8365 0.1364 0.095 Uiso 1 1 calc R
H26B H 0.3344 0.7868 0.1066 0.095 Uiso 1 1 calc R
H26C H 0.2816 0.7352 0.1672 0.095 Uiso 1 1 calc R
C27 C 0.3603(3) 0.5714(3) 0.35279(19) 0.0482(10) Uani 1 1 d .
H27A H 0.3942 0.5228 0.3836 0.058 Uiso 1 1 calc R
H27B H 0.3433 0.6324 0.3777 0.058 Uiso 1 1 calc R
C28 C 0.4349(3) 0.5984(3) 0.30088(19) 0.0509(11) Uani 1 1 d .
H28A H 0.4028 0.6504 0.2718 0.061 Uiso 1 1 calc R
H28B H 0.4995 0.6269 0.3218 0.061 Uiso 1 1 calc R
C29 C 0.1934(3) 0.6026(3) 0.2937(2) 0.0594(12) Uani 1 1 d .
H29A H 0.1762 0.6530 0.3263 0.089 Uiso 1 1 calc R
H29B H 0.1292 0.5700 0.2767 0.089 Uiso 1 1 calc R
H29C H 0.2279 0.6353 0.2578 0.089 Uiso 1 1 calc R
C30 C 0.2081(3) 0.4767(4) 0.37793(19) 0.0566(12) Uani 1 1 d .
H30A H 0.1953 0.5257 0.4123 0.085 Uiso 1 1 calc R
H30B H 0.2515 0.4219 0.3961 0.085 Uiso 1 1 calc R
H30C H 0.1414 0.4495 0.3606 0.085 Uiso 1 1 calc R
C31 C 0.5477(3) 0.4521(4) 0.2948(2) 0.0705(15) Uani 1 1 d .
H31A H 0.6102 0.4944 0.2990 0.106 Uiso 1 1 calc R
H31B H 0.5628 0.3922 0.2691 0.106 Uiso 1 1 calc R
H31C H 0.5273 0.4318 0.3383 0.106 Uiso 1 1 calc R
C32 C 0.4936(4) 0.5397(4) 0.1959(2) 0.0810(17) Uani 1 1 d .
H32A H 0.4375 0.5785 0.1738 0.121 Uiso 1 1 calc R
H32B H 0.5079 0.4796 0.1702 0.121 Uiso 1 1 calc R
H32C H 0.5567 0.5810 0.2004 0.121 Uiso 1 1 calc R

loop_
_atom_site_aniso_label
_atom_site_aniso_U_11
_atom_site_aniso_U_22
_atom_site_aniso_U_33
_atom_site_aniso_U_23
_atom_site_aniso_U_13
_atom_site_aniso_U_12
Br1 0.0764(3) 0.0391(3) 0.0597(3) 0.0204(2) -0.0030(2) 0.0120(2)
Ga1 0.02959(19) 0.0224(2) 0.02353(18) -0.00463(15) -0.00705(14) 0.00702(16)
Zn1 0.0302(2) 0.0237(2) 0.02343(18) -0.00177(15) -0.00598(14) 0.00307(16)
N1 0.0228(13) 0.0204(14) 0.0223(13) 0.0001(11) -0.0039(10) 0.0029(11)
C1 0.0293(16) 0.0268(18) 0.0201(15) -0.0005(13) -0.0010(12) 0.0022(14)
N2 0.0289(14) 0.0229(15) 0.0241(13) -0.0006(11) -0.0021(11) 0.0077(12)
C2 0.0281(16) 0.033(2) 0.0201(15) -0.0001(14) -0.0003(13) 0.0028(15)
N3 0.0367(16) 0.0383(19) 0.0351(16) -0.0117(14) -0.0067(13) 0.0052(14)
C3 0.0239(15) 0.0232(18) 0.0195(14) -0.0044(12) -0.0038(12) 0.0034(13)
N4 0.0472(19) 0.053(2) 0.0340(16) -0.0081(15) 0.0058(14) -0.0193(16)
C4 0.0240(15) 0.0221(18) 0.0271(16) 0.0038(13) 0.0069(12) 0.0055(13)
C5 0.0371(18) 0.0186(18) 0.0315(17) 0.0016(14) -0.0028(14) -0.0074(15)
C6 0.0397(18) 0.0206(18) 0.0275(16) -0.0055(14) 0.0042(14) 0.0096(15)
C7 0.0280(17) 0.031(2) 0.0338(18) -0.0033(15) 0.0067(14) 0.0063(15)
C8 0.0269(16) 0.0248(18) 0.0212(15) -0.0023(13) -0.0017(12) 0.0034(13)
C9 0.0279(17) 0.0244(19) 0.0390(18) -0.0010(15) 0.0053(14) -0.0019(14)
C10 0.044(2) 0.083(4) 0.043(2) 0.009(2) 0.0161(18) -0.006(2)
C11 0.032(2) 0.061(3) 0.074(3) -0.022(2) 0.0011(19) -0.004(2)
C12 0.0272(16) 0.0256(19) 0.0322(17) -0.0017(14) 0.0015(13) -0.0007(14)
C13 0.036(2) 0.041(3) 0.091(3) -0.004(2) -0.015(2) -0.0102(19)
C14 0.093(3) 0.046(3) 0.041(2) 0.0035(19) 0.016(2) -0.029(2)
C15 0.0293(16) 0.0268(18) 0.0229(15) -0.0029(14) -0.0058(12) 0.0081(15)
C16 0.0329(17) 0.031(2) 0.0187(15) 0.0011(13) -0.0045(13) 0.0064(14)
C17 0.0380(19) 0.041(2) 0.0288(18) -0.0036(16) 0.0047(15) 0.0114(17)
C18 0.045(2) 0.033(2) 0.0392(19) -0.0060(16) 0.0057(16) 0.0162(18)
C19 0.050(2) 0.026(2) 0.042(2) 0.0000(16) -0.0014(17) 0.0075(17)
C20 0.0401(19) 0.026(2) 0.0334(18) -0.0007(15) -0.0024(15) 0.0058(16)
C21 0.0321(17) 0.032(2) 0.0307(17) 0.0002(15) 0.0007(14) 0.0034(15)
C22 0.050(2) 0.043(2) 0.040(2) 0.0081(18) -0.0026(17) 0.0028(19)
C23 0.038(2) 0.049(3) 0.045(2) 0.0054(19) -0.0001(16) -0.0042(19)
C24 0.040(2) 0.024(2) 0.065(3) 0.0026(18) 0.0088(18) 0.0034(16)
C25 0.068(3) 0.053(3) 0.051(2) 0.003(2) 0.019(2) 0.004(2)
C26 0.058(3) 0.053(3) 0.077(3) 0.013(2) -0.005(2) -0.010(2)
C27 0.052(2) 0.045(3) 0.047(2) -0.0177(19) -0.0022(18) -0.004(2)
C28 0.065(3) 0.044(3) 0.044(2) -0.0101(19) 0.0009(19) -0.025(2)
C29 0.067(3) 0.049(3) 0.061(3) -0.021(2) -0.012(2) 0.027(2)
C30 0.060(3) 0.065(3) 0.046(2) -0.016(2) 0.015(2) -0.006(2)
C31 0.027(2) 0.097(4) 0.086(3) -0.026(3) -0.009(2) -0.003(2)
C32 0.107(4) 0.090(4) 0.049(3) -0.014(3) 0.028(3) -0.060(3)

loop_
_atom_type_symbol
_atom_type_description
_atom_type_scat_dispersion_real
_atom_type_scat_dispersion_imag
_atom_type_scat_source
C C 0.0033 0.0016 'International Tables Vol C Tables 4.2.6.8 and 6.1.1.4'
H H 0.0000 0.0000 'International Tables Vol C Tables 4.2.6.8 and 6.1.1.4'
N N 0.0061 0.0033 'International Tables Vol C Tables 4.2.6.8 and 6.1.1.4'
Zn Zn 0.2839 1.4301 'International Tables Vol C Tables 4.2.6.8 and 6.1.1.4'
Ga Ga 0.2307 1.6083 'International Tables Vol C Tables 4.2.6.8 and 6.1.1.4'
Br Br -0.2901 2.4595 'International Tables Vol C Tables 4.2.6.8 and 6.1.1.4'

loop_
_geom_angle_atom_site_label_1
_geom_angle_atom_site_label_2
_geom_angle_atom_site_label_3
_geom_angle
N2 Ga1 N1 86.85(11)
N2 Ga1 Zn1 137.69(8)
N1 Ga1 Zn1 135.13(7)
N4 Zn1 N3 85.74(12)
N4 Zn1 Br1 105.73(10)
N3 Zn1 Br1 104.93(9)
N4 Zn1 Ga1 114.78(8)
N3 Zn1 Ga1 118.63(8)
Br1 Zn1 Ga1 121.01(2)
C1 N1 C3 117.5(2)
C1 N1 Ga1 110.3(2)
C3 N1 Ga1 131.49(19)
C2 C1 N1 116.0(3)
C2 C1 H1 122.0
N1 C1 H1 122.0
C2 N2 C15 118.5(2)
C2 N2 Ga1 110.2(2)
C15 N2 Ga1 130.64(19)
C1 C2 N2 116.7(3)
C1 C2 H2 121.6
N2 C2 H2 121.6
C29 N3 C27 112.6(3)
C29 N3 C30 108.6(3)
C27 N3 C30 107.7(3)
C29 N3 Zn1 111.8(2)
C27 N3 Zn1 102.5(2)
C30 N3 Zn1 113.5(2)
C4 C3 C8 120.1(3)
C4 C3 N1 120.2(3)
C8 C3 N1 119.7(3)
C31 N4 C32 108.9(4)
C31 N4 C28 110.3(3)
C32 N4 C28 110.9(3)
C31 N4 Zn1 112.1(3)
C32 N4 Zn1 110.3(2)
C28 N4 Zn1 104.2(2)
C3 C4 C5 119.4(3)
C3 C4 C9 121.8(3)
C5 C4 C9 118.8(3)
C6 C5 C4 120.9(3)
C6 C5 H5 119.6
C4 C5 H5 119.6
C5 C6 C7 120.5(3)
C5 C6 H6 119.8
C7 C6 H6 119.8
C8 C7 C6 120.6(3)
C8 C7 H7 119.7
C6 C7 H7 119.7
C7 C8 C3 118.5(3)
C7 C8 C12 120.5(3)
C3 C8 C12 120.9(3)
C11 C9 C10 111.1(3)
C11 C9 C4 113.0(3)
C10 C9 C4 109.5(3)
C11 C9 H9 107.7
C10 C9 H9 107.7
C4 C9 H9 107.7
C9 C10 H10A 109.5
C9 C10 H10B 109.5
H10A C10 H10B 109.5
C9 C10 H10C 109.5
H10A C10 H10C 109.5
H10B C10 H10C 109.5
C9 C11 H11A 109.5
C9 C11 H11B 109.5
H11A C11 H11B 109.5
C9 C11 H11C 109.5
H11A C11 H11C 109.5
H11B C11 H11C 109.5
C8 C12 C13 112.6(3)
C8 C12 C14 111.2(3)
C13 C12 C14 110.2(3)
C8 C12 H12 107.5
C13 C12 H12 107.5
C14 C12 H12 107.5
C12 C13 H13A 109.5
C12 C13 H13B 109.5
H13A C13 H13B 109.5
C12 C13 H13C 109.5
H13A C13 H13C 109.5
H13B C13 H13C 109.5
C12 C14 H14A 109.5
C12 C14 H14B 109.5
H14A C14 H14B 109.5
C12 C14 H14C 109.5
H14A C14 H14C 109.5
H14B C14 H14C 109.5
C20 C15 C16 120.8(3)
C20 C15 N2 119.9(3)
C16 C15 N2 119.2(3)
C17 C16 C15 118.0(3)
C17 C16 C21 120.7(3)
C15 C16 C21 121.4(3)
C18 C17 C16 121.8(3)
C18 C17 H17 119.1
C16 C17 H17 119.1
C19 C18 C17 120.0(3)
C19 C18 H18 120.0
C17 C18 H18 120.0
C18 C19 C20 120.9(4)
C18 C19 H19 119.5
C20 C19 H19 119.5
C19 C20 C15 118.5(3)
C19 C20 C24 118.8(3)
C15 C20 C24 122.6(3)
C16 C21 C22 111.6(3)
C16 C21 C23 113.4(3)
C22 C21 C23 108.9(3)
C16 C21 H21 107.6
C22 C21 H21 107.6
C23 C21 H21 107.6
C21 C22 H22A 109.5
C21 C22 H22B 109.5
H22A C22 H22B 109.5
C21 C22 H22C 109.5
H22A C22 H22C 109.5
H22B C22 H22C 109.5
C21 C23 H23A 109.5
C21 C23 H23B 109.5
H23A C23 H23B 109.5
C21 C23 H23C 109.5
H23A C23 H23C 109.5
H23B C23 H23C 109.5
C20 C24 C25 110.7(3)
C20 C24 C26 112.3(3)
C25 C24 C26 110.9(3)
C20 C24 H24 107.6
C25 C24 H24 107.6
C26 C24 H24 107.6
C24 C25 H25A 109.5
C24 C25 H25B 109.5
H25A C25 H25B 109.5
C24 C25 H25C 109.5
H25A C25 H25C 109.5
H25B C25 H25C 109.5
C24 C26 H26A 109.5
C24 C26 H26B 109.5
H26A C26 H26B 109.5
C24 C26 H26C 109.5
H26A C26 H26C 109.5
H26B C26 H26C 109.5
N3 C27 C28 111.4(3)
N3 C27 H27A 109.3
C28 C27 H27A 109.3
N3 C27 H27B 109.3
C28 C27 H27B 109.3
H27A C27 H27B 108.0
N4 C28 C27 111.3(3)
N4 C28 H28A 109.4
C27 C28 H28A 109.4
N4 C28 H28B 109.4
C27 C28 H28B 109.4
H28A C28 H28B 108.0
N3 C29 H29A 109.5
N3 C29 H29B 109.5
H29A C29 H29B 109.5
N3 C29 H29C 109.5
H29A C29 H29C 109.5
H29B C29 H29C 109.5
N3 C30 H30A 109.5
N3 C30 H30B 109.5
H30A C30 H30B 109.5
N3 C30 H30C 109.5
H30A C30 H30C 109.5
H30B C30 H30C 109.5
N4 C31 H31A 109.5
N4 C31 H31B 109.5
H31A C31 H31B 109.5
N4 C31 H31C 109.5
H31A C31 H31C 109.5
H31B C31 H31C 109.5
N4 C32 H32A 109.5
N4 C32 H32B 109.5
H32A C32 H32B 109.5
N4 C32 H32C 109.5
H32A C32 H32C 109.5
H32B C32 H32C 109.5

loop_
_geom_bond_atom_site_label_1
_geom_bond_atom_site_label_2
_geom_bond_distance
Br1 Zn1 2.3598(7)
Ga1 N2 1.874(2)
Ga1 N1 1.879(2)
Ga1 Zn1 2.3829(8)
Zn1 N4 2.142(3)
Zn1 N3 2.144(3)
N1 C1 1.403(4)
N1 C3 1.416(4)
C1 C2 1.336(4)
C1 H1 0.9500
N2 C2 1.400(4)
N2 C15 1.432(4)
C2 H2 0.9500
N3 C29 1.465(5)
N3 C27 1.474(5)
N3 C30 1.502(5)
C3 C4 1.386(4)
C3 C8 1.416(4)
N4 C31 1.482(5)
N4 C32 1.483(5)
N4 C28 1.485(5)
C4 C5 1.399(4)
C4 C9 1.531(4)
C5 C6 1.350(4)
C5 H5 0.9500
C6 C7 1.391(5)
C6 H6 0.9500
C7 C8 1.388(4)
C7 H7 0.9500
C8 C12 1.514(4)
C9 C11 1.520(5)
C9 C10 1.524(5)
C9 H9 1.0000
C10 H10A 0.9800
C10 H10B 0.9800
C10 H10C 0.9800
C11 H11A 0.9800
C11 H11B 0.9800
C11 H11C 0.9800
C12 C13 1.526(5)
C12 C14 1.529(5)
C12 H12 1.0000
C13 H13A 0.9800
C13 H13B 0.9800
C13 H13C 0.9800
C14 H14A 0.9800
C14 H14B 0.9800
C14 H14C 0.9800
C15 C20 1.399(5)
C15 C16 1.416(4)
C16 C17 1.381(5)
C16 C21 1.518(5)
C17 C18 1.376(5)
C17 H17 0.9500
C18 C19 1.376(5)
C18 H18 0.9500
C19 C20 1.395(5)
C19 H19 0.9500
C20 C24 1.523(5)
C21 C22 1.524(5)
C21 C23 1.543(5)
C21 H21 1.0000
C22 H22A 0.9800
C22 H22B 0.9800
C22 H22C 0.9800
C23 H23A 0.9800
C23 H23B 0.9800
C23 H23C 0.9800
C24 C25 1.523(5)
C24 C26 1.526(6)
C24 H24 1.0000
C25 H25A 0.9800
C25 H25B 0.9800
C25 H25C 0.9800
C26 H26A 0.9800
C26 H26B 0.9800
C26 H26C 0.9800
C27 C28 1.511(5)
C27 H27A 0.9900
C27 H27B 0.9900
C28 H28A 0.9900
C28 H28B 0.9900
C29 H29A 0.9800
C29 H29B 0.9800
C29 H29C 0.9800
C30 H30A 0.9800
C30 H30B 0.9800
C30 H30C 0.9800
C31 H31A 0.9800
C31 H31B 0.9800
C31 H31C 0.9800
C32 H32A 0.9800
C32 H32B 0.9800
C32 H32C 0.9800
